data_4026273
loop_
_publ_author_name
'Takuya Matsumoto'
'Yasuteru Urano'
'Yoshinori Takahashi'
'Yusuke Mori'
'Takuya Terai'
'Tetsuo Nagano'

_publ_section_title
;
 In Situ Evaluation of Kinetic Resolution Catalysts for Nitroaldol by
 Rationally Designed Fluorescence Probe
;
_journal_name_full 'Journal of Organic Chemistry'
_journal_page_first 3616
_journal_page_last 3625
_journal_paper_doi 10.1021/jo1020344
_journal_volume 76
_journal_year 2011
_chemical_formula_moiety 'C21 H21 B F2 I N3 O3 '
_chemical_formula_sum 'C21 H21 B F2 I N3 O3'
_chemical_formula_weight 539.13
_space_group_IT_number 4
_symmetry_cell_setting monoclinic
_symmetry_Int_Tables_number 4
_symmetry_space_group_name_Hall 'P 2yb'
_symmetry_space_group_name_H-M 'P 1 21 1'
_cell_angle_alpha 90
_cell_angle_beta 105.365(1)
_cell_angle_gamma 90
_cell_formula_units_Z 4
_cell_length_a 13.7711(4)
_cell_length_b 11.8146(4)
_cell_length_c 13.9067(4)
_cell_measurement_reflns_used 18541
_cell_measurement_temperature 123.2
_cell_measurement_theta_max 27.5
_cell_measurement_theta_min 3.0
_cell_volume 2181.75(12)
_computing_cell_refinement PROCESS-AUTO
_computing_data_collection PROCESS-AUTO
_computing_data_reduction 'teXsan Ver. 1.11'
_computing_publication_material 'teXsan Ver. 1.11'
_computing_structure_refinement SHELXL97
_computing_structure_solution SAPI91
_diffrn_detector_area_resol_mean 10.00
_diffrn_measurement_device_type 'Rigaku RAXIS-RAPID Imaging Plate'
_diffrn_measurement_method \w
_diffrn_radiation_type 'Mo K\a'
_diffrn_radiation_wavelength 0.7107
_diffrn_reflns_av_R_equivalents 0.089
_diffrn_reflns_limit_h_max 17
_diffrn_reflns_limit_h_min 12
_diffrn_reflns_limit_k_max 15
_diffrn_reflns_limit_k_min -15
_diffrn_reflns_limit_l_max 18
_diffrn_reflns_limit_l_min -17
_diffrn_reflns_number 21478
_diffrn_reflns_theta_max 27.47
_exptl_absorpt_coefficient_mu 1.513
_exptl_absorpt_correction_type none
_exptl_crystal_colour red
_exptl_crystal_density_diffrn 1.641
_exptl_crystal_description platelet
_exptl_crystal_size_max 0.950
_exptl_crystal_size_mid 0.100
_exptl_crystal_size_min 0.100
_refine_diff_density_max 1.07
_refine_diff_density_min -1.70
_refine_ls_abs_structure_Flack 0.00(2)
_refine_ls_extinction_coef 0.0000
_refine_ls_extinction_expression Fc^*^=kFc[1+0.001xFc^2^\l^3^/sin(2\q)]^-1/4^
_refine_ls_extinction_method SHELXL
_refine_ls_goodness_of_fit_ref 1.067
_refine_ls_hydrogen_treatment noref
_refine_ls_number_parameters 559
_refine_ls_number_reflns 8396
_refine_ls_R_factor_gt 0.0513
_refine_ls_shift/su_max 0.1340
_refine_ls_structure_factor_coef Fsqd
_refine_ls_weighting_details 'w = 1/[\s^2^(Fo^2^) + (0.1000P)^2^+0.0000P] where P=(Fo^2^+2Fc^2^)/3'
_refine_ls_weighting_scheme calc
_refine_ls_wR_factor_ref 0.1686
_reflns_number_gt 8396
_reflns_number_total 9774
_reflns_threshold_expression >2.0sigma(I)
_cod_data_source_file jo1020344_si_001.cif
_cod_data_source_block Tokyo_BI20100217_Mo
_cod_original_cell_volume 2181.8(1)
_cod_original_formula_sum 'C21 H21 B F2 I N3 O3 '
_cod_database_code 4026273

loop_
_symmetry_equiv_pos_as_xyz
x,y,z
-x,1/2+y,-z

loop_
_atom_site_label
_atom_site_type_symbol
_atom_site_fract_x
_atom_site_fract_y
_atom_site_fract_z
_atom_site_U_iso_or_equiv
_atom_site_adp_type
_atom_site_occupancy
_atom_site_calc_flag
I(1) I 0.80194(3) 1.48157(3) 0.40152(3) 0.0301(1) Uani 1.00 d
I(2) I 0.30543(3) -0.31932(3) 0.90972(3) 0.0310(1) Uani 1.00 d
F(1) F 1.1038(3) 1.1889(4) 0.2829(3) 0.0343(9) Uani 1.00 d
F(2) F 0.9771(3) 1.1575(4) 0.1464(3) 0.032(1) Uani 1.00 d
F(3) F 0.6001(3) -0.0448(4) 0.7605(3) 0.0304(10) Uani 1.00 d
F(4) F 0.4624(3) -0.0023(4) 0.6346(3) 0.0292(9) Uani 1.00 d
O(1) O 0.5307(3) 0.8093(4) 0.5371(3) 0.0300(10) Uani 1.00 d
O(2) O 0.5165(4) 0.5497(5) 0.5878(4) 0.050(1) Uani 1.00 d
O(3) O 0.6326(3) 0.5968(4) 0.7186(4) 0.036(1) Uani 1.00 d
O(4) O 0.1594(3) 0.3574(5) 1.1639(4) 0.034(1) Uani 1.00 d
O(5) O 0.1195(6) 0.6496(8) 1.1397(8) 0.118(4) Uani 1.00 d
O(6) O -0.0085(4) 0.5453(5) 1.0661(4) 0.045(1) Uani 1.00 d
N(1) N 1.0137(4) 1.0137(5) 0.2757(4) 0.023(1) Uani 1.00 d
N(2) N 0.9353(3) 1.1970(5) 0.3030(4) 0.021(1) Uani 1.00 d
N(3) N 0.5954(4) 0.5968(5) 0.6296(5) 0.034(1) Uani 1.00 d
N(4) N 0.5188(4) 0.1353(5) 0.7650(4) 0.022(1) Uani 1.00 d
N(5) N 0.4374(4) -0.0435(4) 0.7983(4) 0.019(1) Uani 1.00 d
N(6) N 0.0815(5) 0.5698(6) 1.0866(5) 0.048(2) Uani 1.00 d
C(1) C 0.9125(4) 1.3083(6) 0.3024(4) 0.022(1) Uani 1.00 d
C(2) C 0.8496(4) 1.3237(6) 0.3647(4) 0.021(1) Uani 1.00 d
C(3) C 0.8273(5) 1.2201(6) 0.4002(5) 0.022(1) Uani 1.00 d
C(4) C 0.8824(5) 1.1403(6) 0.3617(4) 0.022(1) Uani 1.00 d
C(5) C 0.9478(5) 1.3939(6) 0.2382(5) 0.030(1) Uani 1.00 d
C(6) C 0.7609(5) 1.2026(7) 0.4707(5) 0.031(2) Uani 1.00 d
C(7) C 1.0745(5) 0.9347(6) 0.2478(5) 0.028(1) Uani 1.00 d
C(8) C 1.0585(5) 0.8315(6) 0.2898(5) 0.027(1) Uani 1.00 d
C(9) C 0.9894(5) 0.8442(6) 0.3444(5) 0.029(1) Uani 1.00 d
C(10) C 0.9593(4) 0.9620(6) 0.3347(4) 0.023(1) Uani 1.00 d
C(11) C 1.1391(6) 0.9615(8) 0.1814(6) 0.037(2) Uani 1.00 d
C(12) C 0.9530(5) 0.7536(6) 0.4016(6) 0.036(2) Uani 1.00 d
C(13) C 0.8929(5) 1.0234(6) 0.3762(5) 0.024(1) Uani 1.00 d
C(14) C 0.8288(5) 0.9631(6) 0.4293(5) 0.022(1) Uani 1.00 d
C(15) C 0.8562(4) 0.9521(6) 0.5322(4) 0.027(1) Uani 1.00 d
C(16) C 0.7939(5) 0.8974(6) 0.5810(4) 0.030(1) Uani 1.00 d
C(17) C 0.7009(4) 0.8519(6) 0.5255(5) 0.025(1) Uani 1.00 d
C(18) C 0.6745(4) 0.8633(7) 0.4239(4) 0.027(1) Uani 1.00 d
C(19) C 0.7361(5) 0.9180(7) 0.3749(5) 0.031(2) Uani 1.00 d
C(20) C 0.6366(4) 0.7890(6) 0.5787(4) 0.023(1) Uani 1.00 d
C(21) C 0.6510(4) 0.6605(6) 0.5671(4) 0.023(1) Uani 1.00 d
C(22) C 0.4150(4) -0.1550(6) 0.8025(4) 0.021(1) Uani 1.00 d
C(23) C 0.3526(5) -0.1656(6) 0.8683(5) 0.023(1) Uani 1.00 d
C(24) C 0.3338(5) -0.0603(6) 0.9028(5) 0.023(1) Uani 1.00 d
C(25) C 0.3883(4) 0.0177(6) 0.8554(4) 0.022(1) Uani 1.00 d
C(26) C 0.4498(4) -0.2427(6) 0.7433(4) 0.023(1) Uani 1.00 d
C(27) C 0.2725(5) -0.0379(7) 0.9764(5) 0.028(2) Uani 1.00 d
C(28) C 0.5780(4) 0.2111(6) 0.7360(4) 0.025(1) Uani 1.00 d
C(29) C 0.5647(5) 0.3184(7) 0.7716(5) 0.033(2) Uani 1.00 d
C(30) C 0.4925(5) 0.3107(6) 0.8252(4) 0.025(1) Uani 1.00 d
C(31) C 0.4644(4) 0.1949(6) 0.8221(4) 0.022(1) Uani 1.00 d
C(32) C 0.6445(5) 0.1784(10) 0.6690(6) 0.036(2) Uani 1.00 d
C(33) C 0.4576(5) 0.4077(6) 0.8756(5) 0.032(2) Uani 1.00 d
C(34) C 0.3975(5) 0.1362(5) 0.8633(4) 0.019(1) Uani 1.00 d
C(35) C 0.3342(5) 0.2008(6) 0.9156(5) 0.022(1) Uani 1.00 d
C(36) C 0.2348(4) 0.2234(7) 0.8620(4) 0.027(2) Uani 1.00 d
C(37) C 0.1704(4) 0.2802(7) 0.9110(5) 0.031(2) Uani 1.00 d
C(38) C 0.2040(4) 0.3106(6) 1.0106(4) 0.021(1) Uani 1.00 d
C(39) C 0.3032(4) 0.2856(7) 1.0606(4) 0.029(1) Uani 1.00 d
C(40) C 0.3657(5) 0.2299(7) 1.0141(5) 0.034(2) Uani 1.00 d
C(41) C 0.1362(4) 0.3752(6) 1.0592(4) 0.024(1) Uani 1.00 d
C(42) C 0.1525(5) 0.5001(7) 1.0441(5) 0.036(2) Uani 1.00 d
B(1) B 1.0097(6) 1.1412(7) 0.2484(6) 0.025(2) Uani 1.00 d
B(2) B 0.5056(5) 0.0095(7) 0.7378(5) 0.022(1) Uani 1.00 d
H(1) H 1.0939 0.7573 0.2824 0.0313 Uiso 1.00 calc
H(2) H 0.9230 0.9836 0.5714 0.0315 Uiso 1.00 calc
H(3) H 0.8144 0.8897 0.6561 0.0355 Uiso 1.00 calc
H(4) H 0.6096 0.8291 0.3840 0.0307 Uiso 1.00 calc
H(5) H 0.7149 0.9247 0.2999 0.0365 Uiso 1.00 calc
H(6) H 0.6558 0.8089 0.6505 0.0257 Uiso 1.00 calc
H(7) H 0.7250 0.6438 0.5910 0.0287 Uiso 1.00 calc
H(8) H 0.6253 0.6395 0.4963 0.0287 Uiso 1.00 calc
H(9) H 0.6003 0.3884 0.7598 0.0377 Uiso 1.00 calc
H(10) H 0.2105 0.2010 0.7908 0.0316 Uiso 1.00 calc
H(11) H 0.0991 0.2965 0.8737 0.0365 Uiso 1.00 calc
H(12) H 0.3303 0.3096 1.1319 0.0356 Uiso 1.00 calc
H(13) H 0.4353 0.2101 1.0540 0.0399 Uiso 1.00 calc
H(14) H 0.0647 0.3537 1.0280 0.0290 Uiso 1.00 calc
H(15) H 0.1388 0.5169 0.9710 0.0407 Uiso 1.00 calc
H(16) H 0.2230 0.5220 1.0785 0.0407 Uiso 1.00 calc

loop_
_atom_site_aniso_label
_atom_site_aniso_U_11
_atom_site_aniso_U_22
_atom_site_aniso_U_33
_atom_site_aniso_U_12
_atom_site_aniso_U_13
_atom_site_aniso_U_23
I(1) 0.0325(3) 0.0216(3) 0.0371(3) 0.0051(2) 0.0107(2) -0.0004(2)
I(2) 0.0315(3) 0.0252(3) 0.0381(3) -0.0052(2) 0.0124(2) 0.0042(2)
F(1) 0.022(2) 0.027(2) 0.057(2) -0.004(2) 0.017(2) -0.002(2)
F(2) 0.046(2) 0.029(3) 0.029(2) 0.006(2) 0.022(2) 0.006(2)
F(3) 0.019(2) 0.032(2) 0.045(2) 0.012(2) 0.018(1) 0.011(2)
F(4) 0.037(2) 0.031(3) 0.021(2) 0.000(2) 0.010(1) 0.002(2)
O(1) 0.034(2) 0.025(2) 0.033(2) -0.001(2) 0.011(2) 0.001(2)
O(2) 0.064(3) 0.054(4) 0.045(3) -0.022(3) 0.039(3) -0.012(3)
O(3) 0.044(3) 0.027(2) 0.039(3) 0.006(2) 0.016(2) 0.013(2)
O(4) 0.037(2) 0.038(3) 0.027(2) 0.006(2) 0.011(2) -0.002(2)
O(5) 0.089(5) 0.095(7) 0.172(9) -0.009(5) 0.041(6) -0.100(7)
O(6) 0.045(3) 0.042(3) 0.059(3) 0.014(2) 0.031(2) 0.013(3)
N(1) 0.027(3) 0.017(3) 0.023(3) 0.001(2) 0.004(2) -0.001(2)
N(2) 0.019(2) 0.023(3) 0.022(2) 0.001(2) 0.008(2) 0.001(2)
N(3) 0.045(3) 0.011(3) 0.045(4) -0.006(2) 0.010(3) 0.002(2)
N(4) 0.027(3) 0.019(3) 0.021(2) 0.003(2) 0.009(2) 0.004(2)
N(5) 0.019(2) 0.015(3) 0.022(2) 0.004(2) 0.005(2) -0.001(2)
N(6) 0.060(4) 0.042(4) 0.057(4) 0.005(3) 0.042(3) -0.014(3)
C(1) 0.022(3) 0.021(3) 0.023(3) -0.002(2) 0.006(2) 0.003(2)
C(2) 0.023(3) 0.022(3) 0.019(3) 0.005(3) 0.007(2) -0.002(2)
C(3) 0.016(3) 0.019(4) 0.027(3) 0.001(2) 0.001(2) 0.000(2)
C(4) 0.025(3) 0.020(3) 0.019(3) -0.004(2) 0.001(2) 0.002(2)
C(5) 0.031(3) 0.025(4) 0.034(4) -0.003(3) 0.010(3) 0.006(3)
C(6) 0.025(3) 0.040(5) 0.027(3) 0.001(3) 0.010(2) 0.005(3)
C(7) 0.022(3) 0.028(4) 0.032(3) 0.000(2) 0.003(2) -0.006(3)
C(8) 0.027(3) 0.018(3) 0.033(3) 0.002(2) 0.002(2) -0.005(3)
C(9) 0.030(3) 0.022(4) 0.030(3) 0.000(3) 0.000(3) -0.002(3)
C(10) 0.022(3) 0.026(4) 0.023(3) 0.001(3) 0.011(2) 0.000(2)
C(11) 0.037(4) 0.032(5) 0.043(4) 0.010(3) 0.011(3) -0.001(3)
C(12) 0.035(3) 0.017(3) 0.049(4) -0.004(3) -0.001(3) 0.006(3)
C(13) 0.022(3) 0.025(3) 0.019(3) -0.001(3) -0.002(2) 0.002(2)
C(14) 0.029(3) 0.012(3) 0.023(3) -0.008(3) 0.006(2) -0.001(2)
C(15) 0.025(3) 0.029(3) 0.023(3) -0.007(2) -0.001(2) 0.004(2)
C(16) 0.045(4) 0.024(3) 0.016(3) -0.007(3) 0.001(2) 0.003(2)
C(17) 0.027(3) 0.016(3) 0.028(3) 0.002(2) 0.002(2) -0.003(2)
C(18) 0.014(3) 0.045(4) 0.023(3) -0.011(3) 0.007(2) -0.008(3)
C(19) 0.032(3) 0.039(4) 0.015(3) -0.013(3) -0.006(2) 0.004(3)
C(20) 0.027(3) 0.023(3) 0.021(3) 0.001(2) 0.011(2) 0.000(2)
C(21) 0.028(3) 0.021(3) 0.027(3) 0.003(2) 0.021(2) -0.002(2)
C(22) 0.024(3) 0.019(3) 0.016(3) 0.000(2) 0.001(2) 0.003(2)
C(23) 0.021(3) 0.023(4) 0.027(3) 0.001(3) 0.006(2) 0.003(3)
C(24) 0.018(3) 0.029(4) 0.020(3) 0.008(3) 0.002(2) 0.002(2)
C(25) 0.020(3) 0.023(3) 0.019(3) -0.002(2) 0.001(2) 0.000(2)
C(26) 0.028(3) 0.024(4) 0.020(3) 0.002(3) 0.011(2) 0.003(2)
C(27) 0.029(3) 0.027(4) 0.029(3) -0.003(3) 0.009(2) -0.001(3)
C(28) 0.025(3) 0.030(4) 0.022(3) -0.002(2) 0.009(2) 0.004(2)
C(29) 0.038(4) 0.024(4) 0.032(4) -0.001(3) 0.002(3) 0.006(3)
C(30) 0.030(3) 0.019(3) 0.022(3) 0.000(3) 0.001(2) 0.000(2)
C(31) 0.024(3) 0.021(3) 0.022(3) 0.001(3) 0.008(2) 0.004(3)
C(32) 0.039(4) 0.034(4) 0.040(4) -0.001(3) 0.019(3) 0.006(4)
C(33) 0.039(4) 0.022(3) 0.032(4) 0.001(3) 0.004(3) -0.001(3)
C(34) 0.027(3) 0.021(3) 0.009(2) 0.003(2) 0.003(2) -0.003(2)
C(35) 0.020(3) 0.022(4) 0.023(3) 0.002(3) 0.006(2) 0.004(3)
C(36) 0.027(3) 0.047(4) 0.014(3) 0.009(3) 0.016(2) -0.006(2)
C(37) 0.023(3) 0.042(4) 0.024(3) 0.015(3) -0.002(2) -0.009(3)
C(38) 0.023(3) 0.022(3) 0.020(3) 0.002(2) 0.008(2) -0.001(2)
C(39) 0.020(3) 0.048(4) 0.023(3) 0.005(3) 0.010(2) -0.012(3)
C(40) 0.029(3) 0.037(4) 0.030(4) 0.010(3) -0.001(3) -0.009(3)
C(41) 0.022(3) 0.024(3) 0.027(3) -0.001(3) 0.008(2) 0.000(3)
C(42) 0.044(4) 0.025(4) 0.042(4) 0.006(3) 0.014(3) -0.007(3)
B(1) 0.031(4) 0.024(4) 0.026(4) -0.005(3) 0.016(3) -0.004(3)
B(2) 0.030(4) 0.022(4) 0.019(3) 0.008(3) 0.016(3) 0.004(3)

loop_
_atom_type_symbol
_atom_type_description
_atom_type_scat_dispersion_real
_atom_type_scat_dispersion_imag
_atom_type_scat_source
C C 0.003 0.002
;International Tables for Crystallography
(1992, Vol. C, Tables 4.2.6.8 and 6.1.1.4)
;
H H 0.000 0.000
;International Tables for Crystallography
(1992, Vol. C, Table 6.1.1.4)
;
O O 0.011 0.006
;International Tables for Crystallography
(1992, Vol. C, Tables 4.2.6.8 and 6.1.1.4)
;
N N 0.006 0.003
;International Tables for Crystallography
(1992, Vol. C, Tables 4.2.6.8 and 6.1.1.4)
;
B B 0.001 0.001
;International Tables for Crystallography
(1992, Vol. C, Tables 4.2.6.8 and 6.1.1.4)
;
F F 0.017 0.010
;International Tables for Crystallography
(1992, Vol. C, Tables 4.2.6.8 and 6.1.1.4)
;
I I -0.474 1.812
;International Tables for Crystallography
(1992, Vol. C, Tables 4.2.6.8 and 6.1.1.4)
;

loop_
_geom_angle_atom_site_label_1
_geom_angle_atom_site_label_2
_geom_angle_atom_site_label_3
_geom_angle
_geom_angle_publ_flag
C(7) N(1) C(10) 109.4(6) yes
C(7) N(1) B(1) 125.1(6) yes
C(10) N(1) B(1) 125.5(6) yes
C(1) N(2) C(4) 108.2(5) yes
C(1) N(2) B(1) 125.8(6) yes
C(4) N(2) B(1) 126.0(6) yes
O(2) N(3) O(3) 124.7(7) yes
O(2) N(3) C(21) 118.5(6) yes
O(3) N(3) C(21) 116.8(5) yes
C(28) N(4) C(31) 106.8(6) yes
C(28) N(4) B(2) 127.9(6) yes
C(31) N(4) B(2) 125.2(6) yes
C(22) N(5) C(25) 109.4(5) yes
C(22) N(5) B(2) 126.4(6) yes
C(25) N(5) B(2) 124.2(5) yes
O(5) N(6) O(6) 124.3(8) yes
O(5) N(6) C(42) 115.9(7) yes
O(6) N(6) C(42) 119.8(6) yes
N(2) C(1) C(2) 107.8(6) yes
N(2) C(1) C(5) 122.9(6) yes
C(2) C(1) C(5) 129.2(6) yes
I(1) C(2) C(1) 124.0(5) yes
I(1) C(2) C(3) 126.0(5) yes
C(1) C(2) C(3) 109.9(6) yes
C(2) C(3) C(4) 105.3(6) yes
C(2) C(3) C(6) 125.3(6) yes
C(4) C(3) C(6) 129.3(6) yes
N(2) C(4) C(3) 108.6(6) yes
N(2) C(4) C(13) 120.4(6) yes
C(3) C(4) C(13) 130.9(7) yes
N(1) C(7) C(8) 107.4(6) yes
N(1) C(7) C(11) 122.9(7) yes
C(8) C(7) C(11) 129.6(7) yes
C(7) C(8) C(9) 110.2(6) yes
C(8) C(9) C(10) 106.0(6) yes
C(8) C(9) C(12) 126.5(7) yes
C(10) C(9) C(12) 127.5(7) yes
N(1) C(10) C(9) 107.0(6) yes
N(1) C(10) C(13) 121.8(6) yes
C(9) C(10) C(13) 131.2(6) yes
C(4) C(13) C(10) 120.3(6) yes
C(4) C(13) C(14) 119.8(6) yes
C(10) C(13) C(14) 119.8(6) yes
C(13) C(14) C(15) 121.8(5) yes
C(13) C(14) C(19) 119.5(5) yes
C(15) C(14) C(19) 118.7(6) yes
C(14) C(15) C(16) 121.0(5) yes
C(15) C(16) C(17) 119.9(5) yes
C(16) C(17) C(18) 118.7(6) yes
C(16) C(17) C(20) 119.3(5) yes
C(18) C(17) C(20) 122.0(5) yes
C(17) C(18) C(19) 121.7(5) yes
C(14) C(19) C(18) 120.0(6) yes
O(1) C(20) C(17) 112.9(5) yes
O(1) C(20) C(21) 105.4(5) yes
C(17) C(20) C(21) 109.2(5) yes
N(3) C(21) C(20) 109.4(5) yes
N(5) C(22) C(23) 107.3(6) yes
N(5) C(22) C(26) 123.0(6) yes
C(23) C(22) C(26) 129.7(6) yes
I(2) C(23) C(22) 123.2(5) yes
I(2) C(23) C(24) 126.5(5) yes
C(22) C(23) C(24) 110.2(6) yes
C(23) C(24) C(25) 104.3(6) yes
C(23) C(24) C(27) 125.5(7) yes
C(25) C(24) C(27) 130.1(6) yes
N(5) C(25) C(24) 108.7(6) yes
N(5) C(25) C(34) 121.3(6) yes
C(24) C(25) C(34) 130.0(6) yes
N(4) C(28) C(29) 110.7(6) yes
N(4) C(28) C(32) 121.8(7) yes
C(29) C(28) C(32) 127.4(7) yes
C(28) C(29) C(30) 108.1(6) yes
C(29) C(30) C(31) 105.9(6) yes
C(29) C(30) C(33) 124.5(6) yes
C(31) C(30) C(33) 129.6(6) yes
N(4) C(31) C(30) 108.4(6) yes
N(4) C(31) C(34) 119.3(6) yes
C(30) C(31) C(34) 132.2(6) yes
C(25) C(34) C(31) 121.3(6) yes
C(25) C(34) C(35) 119.8(6) yes
C(31) C(34) C(35) 119.0(6) yes
C(34) C(35) C(36) 117.0(5) yes
C(34) C(35) C(40) 123.3(5) yes
C(36) C(35) C(40) 119.4(6) yes
C(35) C(36) C(37) 118.7(5) yes
C(36) C(37) C(38) 121.0(5) yes
C(37) C(38) C(39) 118.0(6) yes
C(37) C(38) C(41) 120.0(5) yes
C(39) C(38) C(41) 121.9(5) yes
C(38) C(39) C(40) 121.4(6) yes
C(35) C(40) C(39) 121.4(5) yes
O(4) C(41) C(38) 112.9(5) yes
O(4) C(41) C(42) 106.5(5) yes
C(38) C(41) C(42) 107.5(6) yes
N(6) C(42) C(41) 109.9(6) yes
F(1) B(1) F(2) 108.6(6) yes
F(1) B(1) N(1) 110.1(5) yes
F(1) B(1) N(2) 109.5(6) yes
F(2) B(1) N(1) 111.5(6) yes
F(2) B(1) N(2) 111.2(5) yes
N(1) B(1) N(2) 105.9(6) yes
F(3) B(2) F(4) 107.4(6) yes
F(3) B(2) N(4) 110.2(5) yes
F(3) B(2) N(5) 110.5(5) yes
F(4) B(2) N(4) 109.8(5) yes
F(4) B(2) N(5) 111.1(5) yes
N(4) B(2) N(5) 107.9(6) yes

loop_
_geom_bond_atom_site_label_1
_geom_bond_atom_site_label_2
_geom_bond_distance
_geom_bond_publ_flag
I(1) C(2) 2.085(7) yes
I(2) C(23) 2.062(7) yes
F(1) B(1) 1.378(8) yes
F(2) B(1) 1.384(8) yes
F(3) B(2) 1.409(8) yes
F(4) B(2) 1.407(7) yes
O(1) C(20) 1.439(7) yes
O(2) N(3) 1.222(8) yes
O(3) N(3) 1.208(7) yes
O(4) C(41) 1.421(8) yes
O(5) N(6) 1.23(1) yes
O(6) N(6) 1.230(8) yes
N(1) C(7) 1.376(9) yes
N(1) C(10) 1.390(9) yes
N(1) B(1) 1.551(10) yes
N(2) C(1) 1.352(9) yes
N(2) C(4) 1.401(9) yes
N(2) B(1) 1.57(1) yes
N(3) C(21) 1.504(9) yes
N(4) C(28) 1.343(9) yes
N(4) C(31) 1.415(9) yes
N(4) B(2) 1.531(9) yes
N(5) C(22) 1.358(8) yes
N(5) C(25) 1.377(9) yes
N(5) B(2) 1.550(10) yes
N(6) C(42) 1.51(1) yes
C(1) C(2) 1.390(10) yes
C(1) C(5) 1.51(1) yes
C(2) C(3) 1.386(10) yes
C(3) C(4) 1.402(10) yes
C(3) C(6) 1.52(1) yes
C(4) C(13) 1.397(9) yes
C(7) C(8) 1.39(1) yes
C(7) C(11) 1.48(1) yes
C(8) C(9) 1.37(1) yes
C(9) C(10) 1.449(10) yes
C(9) C(12) 1.50(1) yes
C(10) C(13) 1.406(10) yes
C(13) C(14) 1.48(1) yes
C(14) C(15) 1.385(9) yes
C(14) C(19) 1.405(9) yes
C(15) C(16) 1.386(10) yes
C(16) C(17) 1.415(8) yes
C(17) C(18) 1.369(9) yes
C(17) C(20) 1.492(10) yes
C(18) C(19) 1.382(10) yes
C(20) C(21) 1.545(10) yes
C(22) C(23) 1.417(10) yes
C(22) C(26) 1.479(9) yes
C(23) C(24) 1.38(1) yes
C(24) C(25) 1.451(10) yes
C(24) C(27) 1.51(1) yes
C(25) C(34) 1.408(9) yes
C(28) C(29) 1.39(1) yes
C(28) C(32) 1.52(1) yes
C(29) C(30) 1.39(1) yes
C(30) C(31) 1.42(1) yes
C(30) C(33) 1.49(1) yes
C(31) C(34) 1.392(10) yes
C(34) C(35) 1.486(10) yes
C(35) C(36) 1.401(8) yes
C(35) C(40) 1.367(9) yes
C(36) C(37) 1.421(10) yes
C(37) C(38) 1.386(8) yes
C(38) C(39) 1.390(7) yes
C(38) C(41) 1.499(9) yes
C(39) C(40) 1.37(1) yes
C(41) C(42) 1.52(1) yes

loop_
_geom_contact_atom_site_label_1
_geom_contact_atom_site_label_2
_geom_contact_distance
_geom_contact_site_symmetry_2
I(1) F(4) 3.545(4) 2_666
F(1) O(4) 2.822(7) 1_664
F(1) C(16) 3.197(8) 2_756
F(1) C(21) 3.483(6) 2_756
F(2) N(6) 3.293(8) 2_656
F(2) C(42) 3.339(8) 2_656
F(2) O(6) 3.369(7) 2_656
F(2) O(4) 3.408(7) 1_664
F(3) C(39) 3.197(8) 2_647
F(3) C(20) 3.343(8) 1_545
F(3) O(4) 3.401(6) 2_647
F(3) O(1) 3.459(6) 1_545
F(4) O(1) 2.891(7) 1_545
F(4) O(2) 3.241(7) 2_646
F(4) C(21) 3.418(7) 2_646
O(1) O(2) 3.303(7) 2_656
O(1) C(26) 3.397(8) 1_565
O(1) C(32) 3.572(9) 2_656
O(2) C(18) 3.402(9) 2_646
O(2) C(26) 3.549(9) 1_565
O(3) C(26) 3.243(8) 1_565
O(3) C(11) 3.472(9) 2_746
O(4) C(5) 3.366(9) 1_446
O(4) C(16) 3.466(8) 2_647
O(5) C(8) 3.26(1) 1_456
O(6) C(5) 3.171(10) 1_446
O(6) C(11) 3.574(9) 2_646
N(3) C(26) 3.435(9) 1_565
C(3) C(12) 3.534(8) 2_756
C(6) C(32) 3.55(1) 1_565

loop_
_geom_torsion_atom_site_label_1
_geom_torsion_atom_site_label_2
_geom_torsion_atom_site_label_3
_geom_torsion_atom_site_label_4
_geom_torsion
_geom_torsion_publ_flag
I(1) C(2) C(1) N(2) 174.1(3) yes
I(1) C(2) C(1) C(5) -9.2(8) yes
I(1) C(2) C(3) C(4) -175.1(4) yes
I(1) C(2) C(3) C(6) 1.9(8) yes
I(2) C(23) C(22) N(5) -175.2(4) yes
I(2) C(23) C(22) C(26) 7.0(8) yes
I(2) C(23) C(24) C(25) 176.6(4) yes
I(2) C(23) C(24) C(27) -1.5(8) yes
F(1) B(1) N(1) C(7) -57.9(8) yes
F(1) B(1) N(1) C(10) 119.8(6) yes
F(1) B(1) N(2) C(1) 58.9(7) yes
F(1) B(1) N(2) C(4) -120.2(6) yes
F(2) B(1) N(1) C(7) 62.7(8) yes
F(2) B(1) N(1) C(10) -119.6(6) yes
F(2) B(1) N(2) C(1) -61.1(7) yes
F(2) B(1) N(2) C(4) 119.8(6) yes
F(3) B(2) N(4) C(28) 53.7(7) yes
F(3) B(2) N(4) C(31) -130.3(6) yes
F(3) B(2) N(5) C(22) -53.1(7) yes
F(3) B(2) N(5) C(25) 128.1(5) yes
F(4) B(2) N(4) C(28) -64.4(7) yes
F(4) B(2) N(4) C(31) 111.6(6) yes
F(4) B(2) N(5) C(22) 66.0(7) yes
F(4) B(2) N(5) C(25) -112.7(6) yes
O(1) C(20) C(17) C(16) 142.8(6) yes
O(1) C(20) C(17) C(18) -39.8(9) yes
O(1) C(20) C(21) N(3) -64.6(5) yes
O(2) N(3) C(21) C(20) 105.1(6) yes
O(3) N(3) C(21) C(20) -74.5(6) yes
O(4) C(41) C(38) C(37) 153.8(6) yes
O(4) C(41) C(38) C(39) -30.4(9) yes
O(4) C(41) C(42) N(6) -61.9(6) yes
O(5) N(6) C(42) C(41) 132.5(8) yes
O(6) N(6) C(42) C(41) -48.3(8) yes
N(1) C(7) C(8) C(9) -0.6(7) yes
N(1) C(10) C(9) C(8) -1.0(6) yes
N(1) C(10) C(9) C(12) 179.4(6) yes
N(1) C(10) C(13) C(4) -2.2(8) yes
N(1) C(10) C(13) C(14) 173.5(5) yes
N(1) B(1) N(2) C(1) 177.6(5) yes
N(1) B(1) N(2) C(4) -1.6(7) yes
N(2) C(1) C(2) C(3) -3.8(6) yes
N(2) C(4) C(3) C(2) -0.8(6) yes
N(2) C(4) C(3) C(6) -177.6(5) yes
N(2) C(4) C(13) C(10) 2.1(8) yes
N(2) C(4) C(13) C(14) -173.6(5) yes
N(2) B(1) N(1) C(7) -176.2(5) yes
N(2) B(1) N(1) C(10) 1.5(7) yes
N(3) C(21) C(20) C(17) 173.9(4) yes
N(4) C(28) C(29) C(30) -0.6(7) yes
N(4) C(31) C(30) C(29) -1.2(6) yes
N(4) C(31) C(30) C(33) -179.7(5) yes
N(4) C(31) C(34) C(25) 4.8(8) yes
N(4) C(31) C(34) C(35) -174.8(5) yes
N(4) B(2) N(5) C(22) -173.6(5) yes
N(4) B(2) N(5) C(25) 7.6(7) yes
N(5) C(22) C(23) C(24) 1.8(6) yes
N(5) C(25) C(24) C(23) -1.3(6) yes
N(5) C(25) C(24) C(27) 176.6(5) yes
N(5) C(25) C(34) C(31) -6.7(8) yes
N(5) C(25) C(34) C(35) 172.8(5) yes
N(5) B(2) N(4) C(28) 174.4(5) yes
N(5) B(2) N(4) C(31) -9.6(7) yes
N(6) C(42) C(41) C(38) 176.8(5) yes
C(1) N(2) C(4) C(3) -1.5(6) yes
C(1) N(2) C(4) C(13) -179.3(5) yes
C(1) C(2) C(3) C(4) 2.8(6) yes
C(1) C(2) C(3) C(6) 179.8(5) yes
C(2) C(1) N(2) C(4) 3.2(6) yes
C(2) C(1) N(2) B(1) -176.1(5) yes
C(2) C(3) C(4) C(13) 176.7(6) yes
C(3) C(2) C(1) C(5) 172.9(5) yes
C(3) C(4) N(2) B(1) 177.8(5) yes
C(3) C(4) C(13) C(10) -175.2(6) yes
C(3) C(4) C(13) C(14) 9.1(9) yes
C(4) N(2) C(1) C(5) -173.7(5) yes
C(4) C(13) C(10) C(9) 174.7(6) yes
C(4) C(13) C(14) C(15) -87.6(8) yes
C(4) C(13) C(14) C(19) 90.6(8) yes
C(5) C(1) N(2) B(1) 7.0(8) yes
C(6) C(3) C(4) C(13) 0(1) yes
C(7) N(1) C(10) C(9) 0.6(6) yes
C(7) N(1) C(10) C(13) 178.2(5) yes
C(7) C(8) C(9) C(10) 1.0(7) yes
C(7) C(8) C(9) C(12) -179.3(6) yes
C(8) C(7) N(1) C(10) 0.0(6) yes
C(8) C(7) N(1) B(1) 178.0(5) yes
C(8) C(9) C(10) C(13) -178.2(6) yes
C(9) C(8) C(7) C(11) -177.9(6) yes
C(9) C(10) N(1) B(1) -177.4(5) yes
C(9) C(10) C(13) C(14) -9.6(9) yes
C(10) N(1) C(7) C(11) 177.5(5) yes
C(10) C(13) C(14) C(15) 96.7(8) yes
C(10) C(13) C(14) C(19) -85.1(8) yes
C(11) C(7) N(1) B(1) -4.5(9) yes
C(12) C(9) C(10) C(13) 2(1) yes
C(13) C(4) N(2) B(1) -0.1(8) yes
C(13) C(10) N(1) B(1) 0.2(8) yes
C(13) C(14) C(15) C(16) 178.4(6) yes
C(13) C(14) C(19) C(18) -178.7(7) yes
C(14) C(15) C(16) C(17) 0(1) yes
C(14) C(19) C(18) C(17) 0(1) yes
C(15) C(14) C(19) C(18) 0(1) yes
C(15) C(16) C(17) C(18) 0(1) yes
C(15) C(16) C(17) C(20) 177.4(6) yes
C(16) C(15) C(14) C(19) 0(1) yes
C(16) C(17) C(18) C(19) 0(1) yes
C(16) C(17) C(20) C(21) -100.3(7) yes
C(18) C(17) C(20) C(21) 77.1(7) yes
C(19) C(18) C(17) C(20) -177.6(7) yes
C(22) N(5) C(25) C(24) 2.5(6) yes
C(22) N(5) C(25) C(34) -179.2(5) yes
C(22) C(23) C(24) C(25) -0.3(6) yes
C(22) C(23) C(24) C(27) -178.3(5) yes
C(23) C(22) N(5) C(25) -2.6(6) yes
C(23) C(22) N(5) B(2) 178.5(5) yes
C(23) C(24) C(25) C(34) -179.4(5) yes
C(24) C(23) C(22) C(26) -176.0(5) yes
C(24) C(25) N(5) B(2) -178.6(5) yes
C(24) C(25) C(34) C(31) 171.2(5) yes
C(24) C(25) C(34) C(35) -9.2(8) yes
C(25) N(5) C(22) C(26) 175.4(5) yes
C(25) C(34) C(31) C(30) -175.2(5) yes
C(25) C(34) C(35) C(36) -80.2(8) yes
C(25) C(34) C(35) C(40) 94.2(8) yes
C(26) C(22) N(5) B(2) -3.5(8) yes
C(27) C(24) C(25) C(34) -1.5(10) yes
C(28) N(4) C(31) C(30) 0.8(6) yes
C(28) N(4) C(31) C(34) -179.1(5) yes
C(28) C(29) C(30) C(31) 1.1(6) yes
C(28) C(29) C(30) C(33) 179.7(5) yes
C(29) C(28) N(4) C(31) -0.1(6) yes
C(29) C(28) N(4) B(2) 176.4(5) yes
C(29) C(30) C(31) C(34) 178.8(6) yes
C(30) C(29) C(28) C(32) 176.3(5) yes
C(30) C(31) N(4) B(2) -175.9(5) yes
C(30) C(31) C(34) C(35) 5.3(9) yes
C(31) N(4) C(28) C(32) -177.3(5) yes
C(31) C(34) C(35) C(36) 99.4(7) yes
C(31) C(34) C(35) C(40) -86.2(8) yes
C(32) C(28) N(4) B(2) -0.7(8) yes
C(33) C(30) C(31) C(34) 0.3(10) yes
C(34) C(25) N(5) B(2) -0.3(8) yes
C(34) C(31) N(4) B(2) 4.2(8) yes
C(34) C(35) C(36) C(37) 177.0(7) yes
C(34) C(35) C(40) C(39) -177.3(7) yes
C(35) C(36) C(37) C(38) -1(1) yes
C(35) C(40) C(39) C(38) 2(1) yes
C(36) C(35) C(40) C(39) -2(1) yes
C(36) C(37) C(38) C(39) 1(1) yes
C(36) C(37) C(38) C(41) 177.1(7) yes
C(37) C(36) C(35) C(40) 2(1) yes
C(37) C(38) C(39) C(40) -1(1) yes
C(37) C(38) C(41) C(42) -89.0(7) yes
C(39) C(38) C(41) C(42) 86.8(7) yes
C(40) C(39) C(38) C(41) -177.6(7) yes
C(40) C(39) C(38) C(41) -177.6(7) yes
